data_7119606
loop_
_publ_author_name
'Shen, Yunjun'
'Pan, Yani'
'Liu, Jiyong'
'Sattasathuchana, Tosaporn'
'Baldridge, Kim K.'
'Duttwyler, Simon'

_publ_section_title
;
 Synthesis and full characterization of an iridium B-H activation
 intermediate of the monocarba-closo-dodecaborate anion.
;
_journal_issue 1
_journal_name_full 'Chemical communications (Cambridge, England)'
_journal_page_first 176
_journal_page_last 179
_journal_paper_doi 10.1039/c6cc08121e
_journal_volume 53
_journal_year 2016
_chemical_formula_moiety 'C9 H19 B11 N O3 S, C8 H20 N'
_chemical_formula_sum 'C17 H39 B11 N2 O3 S'
_chemical_formula_weight 470.47
_chemical_name_systematic
;
 ? 
;
_space_group_crystal_system monoclinic
_space_group_IT_number 14
_space_group_name_Hall '-P 2yn'
_space_group_name_H-M_alt 'P 1 21/n 1'
_symmetry_space_group_name_Hall '-P 2yn'
_symmetry_space_group_name_H-M 'P 1 21/n 1'
_atom_sites_solution_hydrogens geom
_atom_sites_solution_primary direct
_atom_sites_solution_secondary difmap
_audit_creation_date 2016-06-23
_audit_creation_method
;
Olex2 1.2
(compiled 2014.03.20 svn.r2914 for OlexSys, GUI svn.r4816)
;
_audit_update_record
;
2016-10-06 deposited with the CCDC.
2016-12-02 downloaded from the CCDC.
;
_cell_angle_alpha 90.00
_cell_angle_beta 105.421(7)
_cell_angle_gamma 90.00
_cell_formula_units_Z 4
_cell_length_a 11.7040(8)
_cell_length_b 18.1966(9)
_cell_length_c 13.7408(7)
_cell_measurement_reflns_used 2521
_cell_measurement_temperature 170
_cell_measurement_theta_max 29.1834
_cell_measurement_theta_min 3.1189
_cell_volume 2821.1(3)
_computing_cell_refinement
;
CrysAlisPro, Agilent Technologies,
Version 1.171.35.11 (release 16-05-2011 CrysAlis171 .NET)
(compiled May 16 2011,17:55:39)
;
_computing_data_collection
;
CrysAlisPro, Agilent Technologies,
Version 1.171.35.11 (release 16-05-2011 CrysAlis171 .NET)
(compiled May 16 2011,17:55:39)
;
_computing_data_reduction
;
CrysAlisPro, Agilent Technologies,
Version 1.171.35.11 (release 16-05-2011 CrysAlis171 .NET)
(compiled May 16 2011,17:55:39)
;
_computing_molecular_graphics 'Olex2 (Dolomanov et al., 2009)'
_computing_publication_material 'Olex2 (Dolomanov et al., 2009)'
_computing_structure_refinement 'ShelXL (Sheldrick, 2008)'
_computing_structure_solution 'ShelXS (Sheldrick, 2008)'
_diffrn_ambient_temperature 170
_diffrn_detector_area_resol_mean 10.3592
_diffrn_measured_fraction_theta_full 0.994
_diffrn_measured_fraction_theta_max 0.994
_diffrn_measurement_device_type 'Xcalibur, Atlas, Gemini ultra'
_diffrn_measurement_method '\w scans'
_diffrn_orient_matrix_UB_11 -0.0187851000
_diffrn_orient_matrix_UB_12 -0.0319977000
_diffrn_orient_matrix_UB_13 -0.0294235000
_diffrn_orient_matrix_UB_21 0.0553730000
_diffrn_orient_matrix_UB_22 -0.0168550000
_diffrn_orient_matrix_UB_23 0.0223603000
_diffrn_orient_matrix_UB_31 -0.0230410000
_diffrn_orient_matrix_UB_32 -0.0145160000
_diffrn_orient_matrix_UB_33 0.0387997000
_diffrn_radiation_monochromator graphite
_diffrn_radiation_type MoK\a
_diffrn_radiation_wavelength 0.71073
_diffrn_reflns_av_R_equivalents 0.0323
_diffrn_reflns_av_unetI/netI 0.0477
_diffrn_reflns_limit_h_max 14
_diffrn_reflns_limit_h_min -11
_diffrn_reflns_limit_k_max 18
_diffrn_reflns_limit_k_min -21
_diffrn_reflns_limit_l_max 16
_diffrn_reflns_limit_l_min -16
_diffrn_reflns_number 11042
_diffrn_reflns_theta_full 25.35
_diffrn_reflns_theta_max 25.35
_diffrn_reflns_theta_min 3.27
_diffrn_source 'Enhance (Mo) X-ray Source'
_exptl_absorpt_coefficient_mu 0.136
_exptl_absorpt_correction_T_max 1.00000
_exptl_absorpt_correction_T_min 0.97597
_exptl_absorpt_correction_type multi-scan
_exptl_absorpt_process_details
;
CrysAlisPro, Agilent Technologies,
Version 1.171.35.11 (release 16-05-2011 CrysAlis171 .NET)
(compiled May 16 2011,17:55:39)
Empirical absorption correction using spherical harmonics,
 implemented in SCALE3 ABSPACK scaling algorithm.
;
_exptl_crystal_colour colourless
_exptl_crystal_colour_primary colourless
_exptl_crystal_density_diffrn 1.108
_exptl_crystal_density_method 'not measured'
_exptl_crystal_description block
_exptl_crystal_F_000 1000
_exptl_crystal_size_max 0.45
_exptl_crystal_size_mid 0.4
_exptl_crystal_size_min 0.24
_refine_diff_density_max 0.259
_refine_diff_density_min -0.233
_refine_diff_density_rms 0.037
_refine_ls_extinction_method none
_refine_ls_goodness_of_fit_ref 1.021
_refine_ls_hydrogen_treatment constr
_refine_ls_matrix_type full
_refine_ls_number_parameters 392
_refine_ls_number_reflns 5136
_refine_ls_number_restraints 0
_refine_ls_restrained_S_all 1.021
_refine_ls_R_factor_all 0.0897
_refine_ls_R_factor_gt 0.0580
_refine_ls_shift/su_max 0.001
_refine_ls_shift/su_mean 0.000
_refine_ls_structure_factor_coef Fsqd
_refine_ls_weighting_details 'calc w=1/[\s^2^(Fo^2^)+(0.0645P)^2^+0.9896P] where P=(Fo^2^+2Fc^2^)/3'
_refine_ls_weighting_scheme calc
_refine_ls_wR_factor_gt 0.1341
_refine_ls_wR_factor_ref 0.1541
_reflns_number_gt 3565
_reflns_number_total 5136
_reflns_threshold_expression >2sigma(I)
_cod_data_source_file c6cc08121e2.cif
_cod_data_source_block 160622_sd_2
_cod_database_code 7119606
_chemical_oxdiff_formula 'c10 h10 n2 o8 b1'
_reflns_odcompleteness_completeness 99.50
_reflns_odcompleteness_iscentric 1
_reflns_odcompleteness_theta 26.32
_olex2_refinement_description
;
1. Fixed Uiso
 At 1.2 times of:
  All B(H) groups, All C(H) groups, All C(H,H) groups, All N(H) groups
 At 1.5 times of:
  All C(H,H,H) groups
2. Others
 Sof(C10A)=Sof(H10C)=Sof(H10D)=Sof(C11A)=Sof(H11D)=Sof(H11E)=Sof(H11F)=1-FVAR(1)
 Sof(C10)=Sof(H10A)=Sof(H10B)=Sof(C11)=Sof(H11A)=Sof(H11B)=Sof(H11C)=FVAR(1)
 Sof(C12A)=Sof(H12C)=Sof(H12D)=Sof(C13A)=Sof(H13D)=Sof(H13E)=Sof(H13F)=1-FVAR(2)
 Sof(C13)=Sof(H13A)=Sof(H13B)=Sof(H13C)=Sof(C12)=Sof(H12A)=Sof(H12B)=FVAR(2)
 Sof(C14A)=Sof(H14C)=Sof(H14D)=Sof(C15A)=Sof(H15D)=Sof(H15E)=Sof(H15F)=1-FVAR(3)
 Sof(C14)=Sof(H14A)=Sof(H14B)=Sof(C15)=Sof(H15A)=Sof(H15B)=Sof(H15C)=FVAR(3)
 Sof(C16A)=Sof(H16C)=Sof(H16D)=Sof(C17A)=Sof(H17D)=Sof(H17E)=Sof(H17F)=1-FVAR(4)
 Sof(C16)=Sof(H16A)=Sof(H16B)=Sof(C17)=Sof(H17A)=Sof(H17B)=Sof(H17C)=FVAR(4)
3.a Secondary CH2 refined with riding coordinates:
 C12(H12A,H12B), C14(H14A,H14B), C10(H10A,H10B), C16(H16A,H16B), C10A(H10C,
 H10D), C12A(H12C,H12D), C14A(H14C,H14D), C16A(H16C,H16D)
3.b Aromatic/amide H refined with riding coordinates:
 N1(H1), C4(H4), C5(H5A), C8(H8), C7(H7A)
3.c Idealised Me refined as rotating group:
 C13(H13A,H13B,H13C), C9(H9A,H9B,H9C), C15(H15A,H15B,H15C), C17(H17A,H17B,
 H17C), C11(H11A,H11B,H11C), C11A(H11D,H11E,H11F), C13A(H13D,H13E,H13F),
 C15A(H15D,H15E,H15F), C17A(H17D,H17E,H17F)
3.d Boron cage BH refined with riding coordinates:
 B1(H1A), B5(H5), B4(H4A), B2(H2), B6(H6), B11(H11), B7(H7), B3(H3), B8(H8A),
 B10(H10), B9(H9)
;

loop_
_space_group_symop_id
_space_group_symop_operation_xyz
1 'x, y, z'
2 '-x+1/2, y+1/2, -z+1/2'
3 '-x, -y, -z'
4 'x-1/2, -y-1/2, z-1/2'

loop_
_atom_site_label
_atom_site_type_symbol
_atom_site_fract_x
_atom_site_fract_y
_atom_site_fract_z
_atom_site_U_iso_or_equiv
_atom_site_adp_type
_atom_site_occupancy
_atom_site_calc_flag
_atom_site_disorder_assembly
_atom_site_disorder_group
_atom_site_refinement_flags_posn
S1 S 0.87642(7) 0.01858(4) 0.60769(5) 0.0609(3) Uani 1 d . . .
C2 C 0.89994(19) -0.12165(13) 0.66452(16) 0.0415(5) Uani 1 d . . .
O1 O 0.83524(14) -0.11061(9) 0.71818(13) 0.0518(4) Uani 1 d . . .
N1 N 0.92644(19) -0.06641(10) 0.60544(14) 0.0516(6) Uani 1 d . . .
H1 H 0.9715 -0.0766 0.5651 0.062 Uiso 1 calc . . R
C3 C 0.9350(2) 0.04817(12) 0.73211(16) 0.0405(5) Uani 1 d . . .
C1 C 0.95772(19) -0.19481(12) 0.65847(16) 0.0385(5) Uani 1 d . . .
O2 O 0.74946(19) 0.01757(12) 0.58598(15) 0.0844(7) Uani 1 d . . .
O3 O 0.9324(3) 0.05783(11) 0.54306(15) 0.0971(9) Uani 1 d . . .
C4 C 0.8602(2) 0.06095(12) 0.79136(18) 0.0446(6) Uani 1 d . . .
H4 H 0.7774 0.0534 0.7655 0.053 Uiso 1 calc . . R
C6 C 1.0258(3) 0.09569(13) 0.92889(19) 0.0552(7) Uani 1 d . . .
B1 B 0.9393(2) -0.25986(15) 0.7437(2) 0.0462(7) Uani 1 d . . .
H1A H 0.8882 -0.2513 0.8011 0.055 Uiso 1 calc . . R
N2 N 1.50050(18) -0.12154(12) 0.7168(2) 0.0610(6) Uani 1 d . . .
B5 B 0.8663(3) -0.26742(15) 0.6134(2) 0.0477(7) Uani 1 d . . .
H5 H 0.7675 -0.2638 0.5851 0.057 Uiso 1 calc . . R
C5 C 0.9064(2) 0.08500(13) 0.88955(19) 0.0524(6) Uani 1 d . . .
H5A H 0.8542 0.0943 0.9306 0.063 Uiso 1 calc . . R
C8 C 1.0550(2) 0.06043(17) 0.7689(2) 0.0680(8) Uani 1 d . . .
H8 H 1.1069 0.0529 0.7272 0.082 Uiso 1 calc . . R
B4 B 0.9616(3) -0.22961(16) 0.5432(2) 0.0506(7) Uani 1 d . . .
H4A H 0.9255 -0.2013 0.4690 0.061 Uiso 1 calc . . R
B2 B 1.0785(2) -0.21680(16) 0.7560(2) 0.0506(7) Uani 1 d . . .
H2 H 1.1191 -0.1797 0.8211 0.061 Uiso 1 calc . . R
B6 B 0.9391(3) -0.34395(15) 0.6814(2) 0.0539(8) Uani 1 d . . .
H6 H 0.8882 -0.3924 0.6978 0.065 Uiso 1 calc . . R
B11 B 1.0776(3) -0.35447(17) 0.6539(3) 0.0614(9) Uani 1 d . . .
H11 H 1.1188 -0.4098 0.6518 0.074 Uiso 1 calc . . R
B7 B 1.0698(3) -0.31322(17) 0.7703(3) 0.0578(8) Uani 1 d . . .
H7 H 1.1058 -0.3408 0.8450 0.069 Uiso 1 calc . . R
B3 B 1.0923(2) -0.19915(16) 0.6321(2) 0.0500(7) Uani 1 d . . .
H3 H 1.1426 -0.1503 0.6160 0.060 Uiso 1 calc . . R
C13 C 1.5933(5) -0.0499(4) 0.8872(5) 0.0554(15) Uani 0.748(7) d A 1 .
H13A H 1.5176 -0.0262 0.8857 0.083 Uiso 0.748(7) calc A 1 GR
H13B H 1.6585 -0.0160 0.9163 0.083 Uiso 0.748(7) calc A 1 GR
H13C H 1.6022 -0.0945 0.9284 0.083 Uiso 0.748(7) calc A 1 GR
B8 B 1.1640(3) -0.27543(17) 0.7004(3) 0.0603(9) Uani 1 d . . .
H8A H 1.2628 -0.2781 0.7295 0.072 Uiso 1 calc . . R
C7 C 1.0986(2) 0.08385(18) 0.8675(3) 0.0740(9) Uani 1 d . . .
H7A H 1.1813 0.0919 0.8932 0.089 Uiso 1 calc . . R
B10 B 0.9525(3) -0.32614(17) 0.5575(3) 0.0578(8) Uani 1 d . . .
H10 H 0.9107 -0.3625 0.4920 0.069 Uiso 1 calc . . R
C12 C 1.5956(3) -0.06980(19) 0.7808(3) 0.0508(12) Uani 0.748(7) d A 1 .
H12A H 1.6738 -0.0922 0.7849 0.061 Uiso 0.748(7) calc A 1 R
H12B H 1.5919 -0.0233 0.7427 0.061 Uiso 0.748(7) calc A 1 R
C9 C 1.0752(3) 0.12018(18) 1.0372(2) 0.0920(11) Uani 1 d . . .
H9A H 1.0180 0.1525 1.0566 0.138 Uiso 1 calc . . GR
H9B H 1.1496 0.1468 1.0437 0.138 Uiso 1 calc . . GR
H9C H 1.0900 0.0770 1.0815 0.138 Uiso 1 calc . . GR
B9 B 1.0922(3) -0.28339(17) 0.5696(3) 0.0612(9) Uani 1 d . . .
H9 H 1.1433 -0.2914 0.5122 0.073 Uiso 1 calc . . R
C14 C 1.5079(4) -0.1945(2) 0.7796(3) 0.0654(15) Uani 0.701(7) d A 1 .
H14A H 1.5015 -0.1821 0.8481 0.078 Uiso 0.701(7) calc A 1 R
H14B H 1.4393 -0.2260 0.7472 0.078 Uiso 0.701(7) calc A 1 R
C15 C 1.6209(6) -0.2377(3) 0.7889(4) 0.0817(18) Uani 0.701(7) d A 1 .
H15A H 1.6261 -0.2524 0.7216 0.123 Uiso 0.701(7) calc A 1 GR
H15B H 1.6203 -0.2817 0.8301 0.123 Uiso 0.701(7) calc A 1 GR
H15C H 1.6893 -0.2071 0.8212 0.123 Uiso 0.701(7) calc A 1 GR
C10 C 1.3781(4) -0.0921(3) 0.7228(5) 0.082(2) Uani 0.687(5) d A 1 .
H10A H 1.3160 -0.1285 0.6925 0.099 Uiso 0.687(5) calc A 1 R
H10B H 1.3787 -0.0857 0.7945 0.099 Uiso 0.687(5) calc A 1 R
C16 C 1.5193(4) -0.1322(2) 0.6222(3) 0.0731(16) Uani 0.740(7) d A 1 .
H16A H 1.5988 -0.1541 0.6312 0.088 Uiso 0.740(7) calc A 1 R
H16B H 1.5194 -0.0837 0.5897 0.088 Uiso 0.740(7) calc A 1 R
C17 C 1.4280(8) -0.1814(5) 0.5510(5) 0.092(2) Uani 0.740(7) d A 1 .
H17A H 1.4458 -0.1840 0.4853 0.138 Uiso 0.740(7) calc A 1 GR
H17B H 1.3485 -0.1609 0.5423 0.138 Uiso 0.740(7) calc A 1 GR
H17C H 1.4313 -0.2309 0.5797 0.138 Uiso 0.740(7) calc A 1 GR
C11 C 1.3491(5) -0.0209(3) 0.6694(4) 0.115(3) Uani 0.687(5) d A 1 .
H11A H 1.3542 -0.0262 0.5997 0.173 Uiso 0.687(5) calc A 1 GR
H11B H 1.4055 0.0166 0.7039 0.173 Uiso 0.687(5) calc A 1 GR
H11C H 1.2686 -0.0061 0.6693 0.173 Uiso 0.687(5) calc A 1 GR
C10A C 1.5658(9) -0.0611(5) 0.6505(8) 0.078(3) Uani 0.313(5) d A 2 .
H10C H 1.6420 -0.0437 0.6949 0.093 Uiso 0.313(5) calc A 2 R
H10D H 1.5828 -0.0871 0.5926 0.093 Uiso 0.313(5) calc A 2 R
C11A C 1.4858(10) 0.0054(5) 0.6113(8) 0.079(4) Uani 0.313(5) d A 2 .
H11D H 1.4257 -0.0083 0.5495 0.119 Uiso 0.313(5) calc A 2 GR
H11E H 1.5340 0.0459 0.5968 0.119 Uiso 0.313(5) calc A 2 GR
H11F H 1.4468 0.0210 0.6628 0.119 Uiso 0.313(5) calc A 2 GR
C12A C 1.4506(17) -0.0954(7) 0.7726(12) 0.080(6) Uani 0.252(7) d A 2 .
H12C H 1.4073 -0.1335 0.7999 0.095 Uiso 0.252(7) calc A 2 R
H12D H 1.3936 -0.0575 0.7379 0.095 Uiso 0.252(7) calc A 2 R
C13A C 1.550(3) -0.0605(12) 0.8587(16) 0.123(11) Uani 0.252(7) d A 2 .
H13D H 1.5586 -0.0083 0.8440 0.185 Uiso 0.252(7) calc A 2 GR
H13E H 1.6254 -0.0858 0.8632 0.185 Uiso 0.252(7) calc A 2 GR
H13F H 1.5297 -0.0653 0.9230 0.185 Uiso 0.252(7) calc A 2 GR
C14A C 1.5927(8) -0.1821(5) 0.7305(8) 0.063(3) Uani 0.299(7) d A 2 .
H14C H 1.6666 -0.1674 0.7809 0.076 Uiso 0.299(7) calc A 2 R
H14D H 1.6114 -0.1928 0.6658 0.076 Uiso 0.299(7) calc A 2 R
C15A C 1.5382(10) -0.2494(7) 0.7671(9) 0.065(4) Uani 0.299(7) d A 2 .
H15D H 1.4847 -0.2741 0.7093 0.098 Uiso 0.299(7) calc A 2 GR
H15E H 1.4936 -0.2340 0.8147 0.098 Uiso 0.299(7) calc A 2 GR
H15F H 1.6013 -0.2834 0.8008 0.098 Uiso 0.299(7) calc A 2 GR
C16A C 1.3986(10) -0.1499(7) 0.6097(10) 0.063(4) Uani 0.260(7) d A 2 .
H16C H 1.3530 -0.1902 0.6300 0.076 Uiso 0.260(7) calc A 2 R
H16D H 1.3426 -0.1086 0.5878 0.076 Uiso 0.260(7) calc A 2 R
C17A C 1.435(3) -0.178(2) 0.5108(14) 0.126(11) Uani 0.260(7) d A 2 .
H17D H 1.3643 -0.1946 0.4599 0.189 Uiso 0.260(7) calc A 2 GR
H17E H 1.4914 -0.2189 0.5291 0.189 Uiso 0.260(7) calc A 2 GR
H17F H 1.4724 -0.1376 0.4831 0.189 Uiso 0.260(7) calc A 2 GR

loop_
_atom_site_aniso_label
_atom_site_aniso_U_11
_atom_site_aniso_U_22
_atom_site_aniso_U_33
_atom_site_aniso_U_23
_atom_site_aniso_U_13
_atom_site_aniso_U_12
S1 0.1023(6) 0.0468(4) 0.0333(3) 0.0025(3) 0.0177(4) 0.0198(4)
C2 0.0418(13) 0.0460(13) 0.0353(12) -0.0067(10) 0.0077(11) -0.0059(11)
O1 0.0478(10) 0.0529(10) 0.0617(11) -0.0071(8) 0.0267(9) -0.0011(8)
N1 0.0815(15) 0.0415(11) 0.0380(11) -0.0003(9) 0.0270(11) 0.0075(10)
C3 0.0496(14) 0.0377(12) 0.0373(12) 0.0004(10) 0.0172(11) 0.0039(10)
C1 0.0408(12) 0.0390(12) 0.0380(12) -0.0039(10) 0.0144(10) -0.0058(10)
O2 0.0838(15) 0.0856(15) 0.0599(13) -0.0121(11) -0.0229(11) 0.0358(12)
O3 0.204(3) 0.0497(11) 0.0586(13) 0.0160(10) 0.0728(16) 0.0232(14)
C4 0.0444(13) 0.0437(13) 0.0490(14) -0.0044(11) 0.0183(11) -0.0032(11)
C6 0.0695(18) 0.0408(14) 0.0500(15) -0.0047(11) 0.0069(14) -0.0017(13)
B1 0.0503(16) 0.0455(16) 0.0482(16) 0.0020(13) 0.0229(14) -0.0089(13)
N2 0.0376(12) 0.0416(12) 0.098(2) -0.0084(13) 0.0068(12) -0.0074(10)
B5 0.0452(16) 0.0447(16) 0.0568(18) -0.0145(13) 0.0198(14) -0.0138(13)
C5 0.0697(18) 0.0482(14) 0.0465(15) -0.0091(12) 0.0281(13) -0.0023(13)
C8 0.0525(17) 0.086(2) 0.075(2) -0.0134(17) 0.0338(15) 0.0003(15)
B4 0.0625(18) 0.0501(17) 0.0452(16) -0.0083(13) 0.0251(14) -0.0050(14)
B2 0.0473(16) 0.0484(16) 0.0524(18) 0.0028(13) 0.0070(14) -0.0063(13)
B6 0.0557(18) 0.0394(15) 0.075(2) -0.0025(14) 0.0316(16) -0.0100(14)
B11 0.0601(19) 0.0427(16) 0.093(3) 0.0008(16) 0.0409(19) -0.0007(14)
B7 0.0559(18) 0.0515(18) 0.066(2) 0.0120(15) 0.0161(16) -0.0008(15)
B3 0.0448(16) 0.0444(16) 0.068(2) 0.0033(14) 0.0284(15) -0.0052(13)
C13 0.069(3) 0.045(3) 0.050(4) -0.007(2) 0.012(3) -0.006(2)
B8 0.0444(17) 0.0484(17) 0.092(3) 0.0087(17) 0.0252(17) -0.0019(14)
C7 0.0433(15) 0.089(2) 0.083(2) -0.0172(18) 0.0053(15) -0.0055(15)
B10 0.0643(19) 0.0498(17) 0.066(2) -0.0185(15) 0.0285(17) -0.0082(15)
C12 0.054(2) 0.050(2) 0.050(2) -0.0061(16) 0.0164(17) -0.0176(16)
C9 0.132(3) 0.068(2) 0.0543(19) -0.0137(16) -0.0138(19) -0.005(2)
B9 0.068(2) 0.0495(18) 0.083(2) -0.0039(16) 0.0480(19) -0.0016(15)
C14 0.082(3) 0.040(3) 0.084(3) -0.010(2) 0.038(3) -0.023(2)
C15 0.103(5) 0.052(3) 0.092(4) -0.001(3) 0.029(4) 0.022(3)
C10 0.036(2) 0.088(4) 0.110(5) -0.038(3) -0.002(3) 0.008(3)
C16 0.098(4) 0.061(3) 0.056(3) -0.011(2) 0.015(2) -0.015(2)
C17 0.126(5) 0.076(4) 0.065(5) -0.027(5) 0.008(5) -0.014(3)
C11 0.115(5) 0.104(4) 0.088(4) -0.031(3) -0.041(3) 0.044(4)
C10A 0.078(7) 0.059(6) 0.090(8) 0.027(5) 0.012(6) -0.013(5)
C11A 0.111(9) 0.038(5) 0.064(6) 0.011(4) -0.019(6) -0.007(5)
C12A 0.133(15) 0.042(7) 0.089(12) 0.018(7) 0.073(12) 0.039(9)
C13A 0.27(3) 0.033(8) 0.033(10) -0.004(7) -0.008(14) -0.005(14)
C14A 0.052(6) 0.046(6) 0.088(8) 0.015(5) 0.013(5) 0.003(4)
C15A 0.035(6) 0.064(8) 0.089(8) 0.022(6) 0.004(5) -0.014(5)
C16A 0.048(7) 0.061(7) 0.063(8) 0.000(6) -0.015(5) -0.011(5)
C17A 0.24(3) 0.101(14) 0.035(10) -0.031(11) 0.041(13) -0.028(15)

loop_
_atom_type_symbol
_atom_type_description
_atom_type_scat_dispersion_real
_atom_type_scat_dispersion_imag
_atom_type_scat_source
C C 0.0033 0.0016 'International Tables Vol C Tables 4.2.6.8 and 6.1.1.4'
H H 0.0000 0.0000 'International Tables Vol C Tables 4.2.6.8 and 6.1.1.4'
B B 0.0013 0.0007 'International Tables Vol C Tables 4.2.6.8 and 6.1.1.4'
N N 0.0061 0.0033 'International Tables Vol C Tables 4.2.6.8 and 6.1.1.4'
O O 0.0106 0.0060 'International Tables Vol C Tables 4.2.6.8 and 6.1.1.4'
S S 0.1246 0.1234 'International Tables Vol C Tables 4.2.6.8 and 6.1.1.4'

loop_
_geom_angle_atom_site_label_1
_geom_angle_atom_site_label_2
_geom_angle_atom_site_label_3
_geom_angle
N1 S1 C3 104.90(11)
O2 S1 N1 109.60(12)
O2 S1 C3 108.77(12)
O3 S1 N1 103.44(11)
O3 S1 C3 109.19(13)
O3 S1 O2 119.88(15)
O1 C2 N1 121.0(2)
O1 C2 C1 123.1(2)
N1 C2 C1 115.95(19)
S1 N1 H1 118.9
C2 N1 S1 122.26(16)
C2 N1 H1 118.9
C4 C3 S1 119.29(19)
C4 C3 C8 120.4(2)
C8 C3 S1 120.29(18)
C2 C1 B1 115.58(18)
C2 C1 B5 117.16(19)
C2 C1 B4 119.95(19)
C2 C1 B2 116.86(19)
C2 C1 B3 120.34(18)
B5 C1 B1 62.29(16)
B5 C1 B4 63.14(15)
B5 C1 B2 114.14(19)
B5 C1 B3 114.25(18)
B4 C1 B1 114.43(18)
B2 C1 B1 62.21(15)
B2 C1 B4 114.57(19)
B3 C1 B1 113.73(18)
B3 C1 B4 62.34(16)
B3 C1 B2 62.67(16)
C3 C4 H4 120.3
C3 C4 C5 119.3(2)
C5 C4 H4 120.3
C5 C6 C9 120.8(3)
C7 C6 C5 118.1(2)
C7 C6 C9 121.0(3)
C1 B1 H1A 124.8
C1 B1 B5 58.59(14)
C1 B1 B2 58.82(14)
C1 B1 B6 104.62(18)
C1 B1 B7 105.16(18)
B5 B1 H1A 121.2
B5 B1 B2 108.28(19)
B2 B1 H1A 121.4
B6 B1 H1A 122.2
B6 B1 B5 60.08(17)
B6 B1 B2 108.3(2)
B6 B1 B7 60.63(18)
B7 B1 H1A 121.7
B7 B1 B5 108.9(2)
B7 B1 B2 60.07(16)
C12 N2 C14 106.1(3)
C12 N2 C10 107.1(3)
C12 N2 C10A 63.9(4)
C12 N2 C16A 155.2(4)
C14 N2 C10A 149.1(4)
C14 N2 C16A 98.1(4)
C10 N2 C14 100.3(3)
C10 N2 C10A 110.6(4)
C10 N2 C16A 73.0(5)
C16 N2 C12 110.5(3)
C16 N2 C14 113.3(3)
C16 N2 C10 118.4(4)
C16 N2 C10A 52.7(4)
C16 N2 C14A 74.4(5)
C16 N2 C16A 53.1(5)
C12A N2 C12 77.9(10)
C12A N2 C14 87.0(6)
C12A N2 C10 37.2(9)
C12A N2 C16 153.3(9)
C12A N2 C10A 116.7(8)
C12A N2 C14A 132.0(9)
C12A N2 C16A 109.2(11)
C14A N2 C12 89.5(4)
C14A N2 C14 52.1(4)
C14A N2 C10 151.6(4)
C14A N2 C10A 97.4(5)
C14A N2 C16A 101.4(6)
C16A N2 C10A 92.5(6)
C1 B5 B1 59.12(14)
C1 B5 H5 124.8
C1 B5 B4 58.66(14)
C1 B5 B6 104.5(2)
C1 B5 B10 104.39(19)
B1 B5 H5 121.4
B1 B5 B4 108.18(19)
B1 B5 B10 107.8(2)
B4 B5 H5 121.6
B6 B5 B1 59.40(17)
B6 B5 H5 122.5
B6 B5 B4 107.8(2)
B6 B5 B10 60.33(17)
B10 B5 H5 122.5
B10 B5 B4 59.55(16)
C4 C5 H5A 119.3
C6 C5 C4 121.4(2)
C6 C5 H5A 119.3
C3 C8 H8 120.5
C3 C8 C7 118.9(2)
C7 C8 H8 120.5
C1 B4 B5 58.20(14)
C1 B4 H4A 125.0
C1 B4 B3 58.61(15)
C1 B4 B10 104.2(2)
C1 B4 B9 104.3(2)
B5 B4 H4A 121.9
B3 B4 B5 107.2(2)
B3 B4 H4A 122.0
B10 B4 B5 59.77(16)
B10 B4 H4A 122.5
B10 B4 B3 107.4(2)
B9 B4 B5 107.7(2)
B9 B4 H4A 122.5
B9 B4 B3 59.43(17)
B9 B4 B10 60.22(17)
C1 B2 B1 58.96(15)
C1 B2 H2 124.7
C1 B2 B7 104.9(2)
C1 B2 B3 58.49(15)
C1 B2 B8 104.3(2)
B1 B2 H2 121.7
B1 B2 B3 107.7(2)
B7 B2 B1 59.67(16)
B7 B2 H2 122.2
B7 B2 B3 107.9(2)
B3 B2 H2 121.9
B8 B2 B1 107.6(2)
B8 B2 H2 122.7
B8 B2 B7 60.41(17)
B8 B2 B3 59.38(17)
B1 B6 B5 60.52(16)
B1 B6 H6 121.4
B1 B6 B11 108.4(2)
B1 B6 B7 60.00(17)
B1 B6 B10 108.6(2)
B5 B6 H6 121.3
B5 B6 B11 108.2(2)
B5 B6 B7 108.8(2)
B5 B6 B10 60.20(17)
B11 B6 H6 121.6
B11 B6 B7 60.68(18)
B11 B6 B10 59.76(18)
B7 B6 H6 121.1
B7 B6 B10 108.7(2)
B10 B6 H6 121.5
B6 B11 H11 121.8
B6 B11 B7 59.79(17)
B6 B11 B8 107.5(2)
B6 B11 B9 108.3(2)
B7 B11 H11 121.6
B8 B11 H11 122.0
B8 B11 B7 59.90(18)
B10 B11 B6 60.40(18)
B10 B11 H11 121.3
B10 B11 B7 108.5(2)
B10 B11 B8 108.2(2)
B10 B11 B9 60.23(19)
B9 B11 H11 121.5
B9 B11 B7 108.3(2)
B9 B11 B8 60.01(19)
B1 B7 B2 60.26(16)
B1 B7 B6 59.38(16)
B1 B7 B11 107.0(2)
B1 B7 H7 122.0
B1 B7 B8 107.6(2)
B2 B7 B6 107.5(2)
B2 B7 B11 107.3(2)
B2 B7 H7 121.8
B2 B7 B8 59.73(17)
B6 B7 B11 59.53(17)
B6 B7 H7 122.3
B6 B7 B8 107.1(2)
B11 B7 H7 122.3
B8 B7 B11 59.65(18)
B8 B7 H7 122.1
C1 B3 B4 59.05(14)
C1 B3 B2 58.84(14)
C1 B3 H3 124.6
C1 B3 B8 105.00(19)
C1 B3 B9 105.24(19)
B4 B3 B2 108.70(19)
B4 B3 H3 121.0
B2 B3 H3 121.2
B8 B3 B4 108.8(2)
B8 B3 B2 59.95(17)
B8 B3 H3 122.0
B9 B3 B4 60.17(18)
B9 B3 B2 108.7(2)
B9 B3 H3 121.9
B9 B3 B8 60.67(19)
B2 B8 B11 108.1(2)
B2 B8 B7 59.86(17)
B2 B8 H8A 121.4
B2 B8 B9 108.4(2)
B11 B8 B7 60.45(17)
B11 B8 H8A 121.9
B7 B8 H8A 121.3
B3 B8 B2 60.67(16)
B3 B8 B11 107.6(2)
B3 B8 B7 108.5(2)
B3 B8 H8A 121.7
B3 B8 B9 59.60(18)
B9 B8 B11 59.93(19)
B9 B8 B7 108.7(2)
B9 B8 H8A 121.6
C6 C7 C8 121.7(3)
C6 C7 H7A 119.1
C8 C7 H7A 119.1
B5 B10 B6 59.47(16)
B5 B10 H10 121.7
B4 B10 B5 60.68(16)
B4 B10 B6 108.0(2)
B4 B10 H10 121.4
B4 B10 B9 59.78(17)
B6 B10 H10 122.1
B11 B10 B5 107.7(2)
B11 B10 B4 108.1(2)
B11 B10 B6 59.84(18)
B11 B10 H10 121.8
B11 B10 B9 60.03(18)
B9 B10 B5 108.1(2)
B9 B10 B6 107.7(2)
B9 B10 H10 121.9
N2 C12 H12A 107.3
N2 C12 H12B 107.3
C13 C12 N2 120.1(3)
C13 C12 H12A 107.3
C13 C12 H12B 107.3
H12A C12 H12B 106.9
C6 C9 H9A 109.5
C6 C9 H9B 109.5
C6 C9 H9C 109.5
H9A C9 H9B 109.5
H9A C9 H9C 109.5
H9B C9 H9C 109.5
B4 B9 B11 108.0(2)
B4 B9 B8 108.3(2)
B4 B9 B10 60.01(17)
B4 B9 H9 121.4
B11 B9 B8 60.07(18)
B11 B9 B10 59.74(18)
B11 B9 H9 121.9
B3 B9 B4 60.40(16)
B3 B9 B11 107.8(2)
B3 B9 B8 59.73(18)
B3 B9 B10 108.0(2)
B3 B9 H9 121.8
B8 B9 B10 107.8(2)
B8 B9 H9 121.7
B10 B9 H9 121.9
N2 C14 H14A 108.8
N2 C14 H14B 108.8
H14A C14 H14B 107.7
C15 C14 N2 113.8(3)
C15 C14 H14A 108.8
C15 C14 H14B 108.8
N2 C10 H10A 109.3
N2 C10 H10B 109.3
H10A C10 H10B 108.0
C11 C10 N2 111.6(5)
C11 C10 H10A 109.3
C11 C10 H10B 109.3
N2 C16 H16A 108.5
N2 C16 H16B 108.5
N2 C16 C17 115.1(5)
H16A C16 H16B 107.5
C17 C16 H16A 108.5
C17 C16 H16B 108.5
N2 C10A H10C 109.3
N2 C10A H10D 109.2
H10C C10A H10D 107.9
C11A C10A N2 111.8(8)
C11A C10A H10C 109.2
C11A C10A H10D 109.2
C10A C11A H11D 109.5
C10A C11A H11E 109.5
C10A C11A H11F 109.5
H11D C11A H11E 109.5
H11D C11A H11F 109.5
H11E C11A H11F 109.5
N2 C12A H12C 110.8
N2 C12A H12D 110.8
N2 C12A C13A 104.9(18)
H12C C12A H12D 108.8
C13A C12A H12C 110.8
C13A C12A H12D 110.8
C12A C13A H13D 109.5
C12A C13A H13E 109.5
C12A C13A H13F 109.5
H13D C13A H13E 109.5
H13D C13A H13F 109.5
H13E C13A H13F 109.5
N2 C14A H14C 110.5
N2 C14A H14D 110.5
N2 C14A C15A 106.1(7)
H14C C14A H14D 108.7
C15A C14A H14C 110.5
C15A C14A H14D 110.5
C14A C15A H15D 109.5
C14A C15A H15E 109.5
C14A C15A H15F 109.5
H15D C15A H15E 109.5
H15D C15A H15F 109.5
H15E C15A H15F 109.5
N2 C16A H16C 106.7
N2 C16A H16D 106.7
H16C C16A H16D 106.6
C17A C16A N2 122.7(15)
C17A C16A H16C 106.7
C17A C16A H16D 106.7
C16A C17A H17D 109.5
C16A C17A H17E 109.5
C16A C17A H17F 109.5
H17D C17A H17E 109.5
H17D C17A H17F 109.5
H17E C17A H17F 109.5

loop_
_geom_bond_atom_site_label_1
_geom_bond_atom_site_label_2
_geom_bond_distance
S1 N1 1.657(2)
S1 C3 1.749(2)
S1 O2 1.436(2)
S1 O3 1.428(2)
C2 O1 1.206(2)
C2 N1 1.378(3)
C2 C1 1.505(3)
N1 H1 0.8800
C3 C4 1.364(3)
C3 C8 1.379(4)
C1 B1 1.719(3)
C1 B5 1.709(3)
C1 B4 1.718(3)
C1 B2 1.716(4)
C1 B3 1.710(3)
C4 H4 0.9500
C4 C5 1.384(3)
C6 C5 1.371(4)
C6 C7 1.367(4)
C6 C9 1.514(4)
B1 H1A 1.1200
B1 B5 1.773(4)
B1 B2 1.775(4)
B1 B6 1.753(4)
B1 B7 1.764(4)
N2 C12 1.542(4)
N2 C14 1.573(5)
N2 C10 1.553(5)
N2 C16 1.388(5)
N2 C10A 1.731(9)
N2 C12A 1.181(12)
N2 C14A 1.519(9)
N2 C16A 1.709(11)
B5 H5 1.1200
B5 B4 1.794(4)
B5 B6 1.765(4)
B5 B10 1.778(4)
C5 H5A 0.9500
C8 H8 0.9500
C8 C7 1.381(4)
B4 H4A 1.1200
B4 B3 1.774(4)
B4 B10 1.774(4)
B4 B9 1.770(4)
B2 H2 1.1200
B2 B7 1.771(4)
B2 B3 1.782(4)
B2 B8 1.769(4)
B6 H6 1.1200
B6 B11 1.770(4)
B6 B7 1.775(5)
B6 B10 1.780(4)
B11 H11 1.1200
B11 B7 1.791(5)
B11 B8 1.777(4)
B11 B10 1.769(5)
B11 B9 1.774(4)
B7 H7 1.1200
B7 B8 1.781(4)
B3 H3 1.1200
B3 B8 1.759(4)
B3 B9 1.757(4)
C13 H13A 0.9800
C13 H13B 0.9800
C13 H13C 0.9800
C13 C12 1.513(7)
B8 H8A 1.1200
B8 B9 1.776(5)
C7 H7A 0.9500
B10 H10 1.1200
B10 B9 1.778(4)
C12 H12A 0.9900
C12 H12B 0.9900
C9 H9A 0.9800
C9 H9B 0.9800
C9 H9C 0.9800
B9 H9 1.1200
C14 H14A 0.9900
C14 H14B 0.9900
C14 C15 1.515(8)
C15 H15A 0.9800
C15 H15B 0.9800
C15 H15C 0.9800
C10 H10A 0.9900
C10 H10B 0.9900
C10 C11 1.482(8)
C16 H16A 0.9900
C16 H16B 0.9900
C16 C17 1.532(8)
C17 H17A 0.9800
C17 H17B 0.9800
C17 H17C 0.9800
C11 H11A 0.9800
C11 H11B 0.9800
C11 H11C 0.9800
C10A H10C 0.9900
C10A H10D 0.9900
C10A C11A 1.536(13)
C11A H11D 0.9800
C11A H11E 0.9800
C11A H11F 0.9800
C12A H12C 0.9900
C12A H12D 0.9900
C12A C13A 1.56(3)
C13A H13D 0.9800
C13A H13E 0.9800
C13A H13F 0.9800
C14A H14C 0.9900
C14A H14D 0.9900
C14A C15A 1.526(15)
C15A H15D 0.9800
C15A H15E 0.9800
C15A H15F 0.9800
C16A H16C 0.9900
C16A H16D 0.9900
C16A C17A 1.61(2)
C17A H17D 0.9800
C17A H17E 0.9800
C17A H17F 0.9800

loop_
_geom_torsion_atom_site_label_1
_geom_torsion_atom_site_label_2
_geom_torsion_atom_site_label_3
_geom_torsion_atom_site_label_4
_geom_torsion
S1 C3 C4 C5 -179.42(18)
S1 C3 C8 C7 179.9(2)
C2 C1 B1 B5 108.7(2)
C2 C1 B1 B2 -108.3(2)
C2 C1 B1 B6 148.9(2)
C2 C1 B1 B7 -148.1(2)
C2 C1 B5 B1 -106.2(2)
C2 C1 B5 B4 111.7(2)
C2 C1 B5 B6 -146.1(2)
C2 C1 B5 B10 151.4(2)
C2 C1 B4 B5 -107.4(2)
C2 C1 B4 B3 110.9(2)
C2 C1 B4 B10 -147.2(2)
C2 C1 B4 B9 150.4(2)
C2 C1 B2 B1 106.3(2)
C2 C1 B2 B7 145.9(2)
C2 C1 B2 B3 -112.1(2)
C2 C1 B2 B8 -151.49(19)
C2 C1 B3 B4 -110.3(2)
C2 C1 B3 B2 106.7(2)
C2 C1 B3 B8 146.5(2)
C2 C1 B3 B9 -150.4(2)
O1 C2 N1 S1 2.6(3)
O1 C2 C1 B1 -7.0(3)
O1 C2 C1 B5 63.5(3)
O1 C2 C1 B4 136.6(2)
O1 C2 C1 B2 -77.3(3)
O1 C2 C1 B3 -149.9(2)
N1 S1 C3 C4 -113.1(2)
N1 S1 C3 C8 68.7(2)
N1 C2 C1 B1 172.14(19)
N1 C2 C1 B5 -117.4(2)
N1 C2 C1 B4 -44.2(3)
N1 C2 C1 B2 101.8(2)
N1 C2 C1 B3 29.3(3)
C3 S1 N1 C2 60.9(2)
C3 C4 C5 C6 -0.5(4)
C3 C8 C7 C6 -0.5(5)
C1 C2 N1 S1 -176.59(16)
C1 B1 B5 B4 33.48(17)
C1 B1 B5 B6 133.84(19)
C1 B1 B5 B10 96.42(19)
C1 B1 B2 B7 -134.5(2)
C1 B1 B2 B3 -33.72(17)
C1 B1 B2 B8 -96.4(2)
C1 B1 B6 B5 -39.50(17)
C1 B1 B6 B11 61.4(3)
C1 B1 B6 B7 99.4(2)
C1 B1 B6 B10 -1.9(3)
C1 B1 B7 B2 39.22(18)
C1 B1 B7 B6 -98.5(2)
C1 B1 B7 B11 -61.4(2)
C1 B1 B7 B8 1.4(3)
C1 B5 B4 B3 33.59(18)
C1 B5 B4 B10 134.1(2)
C1 B5 B4 B9 96.2(2)
C1 B5 B6 B1 39.75(16)
C1 B5 B6 B11 -61.6(2)
C1 B5 B6 B7 2.8(2)
C1 B5 B6 B10 -98.5(2)
C1 B5 B10 B4 -39.31(19)
C1 B5 B10 B6 98.7(2)
C1 B5 B10 B11 61.9(2)
C1 B5 B10 B9 -1.5(3)
C1 B4 B3 B2 32.87(18)
C1 B4 B3 B8 96.6(2)
C1 B4 B3 B9 134.2(2)
C1 B4 B10 B5 39.04(19)
C1 B4 B10 B6 1.8(3)
C1 B4 B10 B11 -61.5(2)
C1 B4 B10 B9 -98.6(2)
C1 B4 B9 B11 61.5(3)
C1 B4 B9 B3 -39.18(17)
C1 B4 B9 B8 -2.1(2)
C1 B4 B9 B10 98.4(2)
C1 B2 B7 B1 -39.24(18)
C1 B2 B7 B6 -1.9(3)
C1 B2 B7 B11 60.8(2)
C1 B2 B7 B8 98.2(2)
C1 B2 B3 B4 -32.95(18)
C1 B2 B3 B8 -134.3(2)
C1 B2 B3 B9 -96.9(2)
C1 B2 B8 B11 -61.4(3)
C1 B2 B8 B7 -99.3(2)
C1 B2 B8 B3 38.98(18)
C1 B2 B8 B9 2.0(2)
C1 B3 B8 B2 -39.31(18)
C1 B3 B8 B11 62.0(3)
C1 B3 B8 B7 -2.0(3)
C1 B3 B8 B9 99.3(2)
C1 B3 B9 B4 39.59(18)
C1 B3 B9 B11 -61.4(3)
C1 B3 B9 B8 -98.9(2)
C1 B3 B9 B10 1.7(3)
O2 S1 N1 C2 -55.7(2)
O2 S1 C3 C4 4.1(2)
O2 S1 C3 C8 -174.1(2)
O3 S1 N1 C2 175.3(2)
O3 S1 C3 C4 136.6(2)
O3 S1 C3 C8 -41.6(2)
C4 C3 C8 C7 1.8(4)
B1 C1 B5 B4 -142.2(2)
B1 C1 B5 B6 -39.89(18)
B1 C1 B5 B10 -102.4(2)
B1 C1 B4 B5 36.6(2)
B1 C1 B4 B3 -105.1(2)
B1 C1 B4 B10 -3.2(3)
B1 C1 B4 B9 -65.5(2)
B1 C1 B2 B7 39.58(18)
B1 C1 B2 B3 141.7(2)
B1 C1 B2 B8 102.2(2)
B1 C1 B3 B4 106.2(2)
B1 C1 B3 B2 -36.84(19)
B1 C1 B3 B8 3.0(3)
B1 C1 B3 B9 66.1(3)
B1 B5 B4 C1 -33.66(18)
B1 B5 B4 B3 -0.1(3)
B1 B5 B4 B10 100.4(2)
B1 B5 B4 B9 62.5(2)
B1 B5 B6 B11 -101.3(2)
B1 B5 B6 B7 -36.96(19)
B1 B5 B6 B10 -138.3(2)
B1 B5 B10 B4 -101.0(2)
B1 B5 B10 B6 37.01(19)
B1 B5 B10 B11 0.2(3)
B1 B5 B10 B9 -63.2(3)
B1 B2 B7 B6 37.38(19)
B1 B2 B7 B11 100.1(2)
B1 B2 B7 B8 137.4(2)
B1 B2 B3 C1 33.91(17)
B1 B2 B3 B4 1.0(3)
B1 B2 B3 B8 -100.4(2)
B1 B2 B3 B9 -62.9(3)
B1 B2 B8 B11 0.1(3)
B1 B2 B8 B7 -37.8(2)
B1 B2 B8 B3 100.5(2)
B1 B2 B8 B9 63.5(2)
B1 B6 B11 B7 37.7(2)
B1 B6 B11 B8 0.1(3)
B1 B6 B11 B10 -101.2(2)
B1 B6 B11 B9 -63.3(3)
B1 B6 B7 B2 -37.77(19)
B1 B6 B7 B11 -138.0(2)
B1 B6 B7 B8 -100.6(2)
B1 B6 B10 B5 -37.70(19)
B1 B6 B10 B4 0.1(3)
B1 B6 B10 B11 101.0(2)
B1 B6 B10 B9 63.3(3)
B1 B7 B8 B2 38.1(2)
B1 B7 B8 B11 -99.8(2)
B1 B7 B8 B3 0.4(3)
B1 B7 B8 B9 -62.9(3)
B5 C1 B1 B2 143.0(2)
B5 C1 B1 B6 40.24(18)
B5 C1 B1 B7 103.2(2)
B5 C1 B4 B3 -141.7(2)
B5 C1 B4 B10 -39.8(2)
B5 C1 B4 B9 -102.2(2)
B5 C1 B2 B1 -35.69(19)
B5 C1 B2 B7 3.9(3)
B5 C1 B2 B3 106.0(2)
B5 C1 B2 B8 66.5(2)
B5 C1 B3 B4 37.3(2)
B5 C1 B3 B2 -105.8(2)
B5 C1 B3 B8 -65.9(3)
B5 C1 B3 B9 -2.8(3)
B5 B1 B2 C1 32.72(18)
B5 B1 B2 B7 -101.8(2)
B5 B1 B2 B3 -1.0(3)
B5 B1 B2 B8 -63.6(3)
B5 B1 B6 B11 100.9(2)
B5 B1 B6 B7 138.9(2)
B5 B1 B6 B10 37.6(2)
B5 B1 B7 B2 100.7(2)
B5 B1 B7 B6 -37.03(19)
B5 B1 B7 B11 0.1(3)
B5 B1 B7 B8 62.8(3)
B5 B4 B3 C1 -33.42(17)
B5 B4 B3 B2 -0.5(3)
B5 B4 B3 B8 63.1(2)
B5 B4 B3 B9 100.8(2)
B5 B4 B10 B6 -37.3(2)
B5 B4 B10 B11 -100.6(2)
B5 B4 B10 B9 -137.6(2)
B5 B4 B9 B11 0.8(3)
B5 B4 B9 B3 -99.9(2)
B5 B4 B9 B8 -62.8(2)
B5 B4 B9 B10 37.7(2)
B5 B6 B11 B7 101.8(2)
B5 B6 B11 B8 64.2(3)
B5 B6 B11 B10 -37.1(2)
B5 B6 B11 B9 0.8(3)
B5 B6 B7 B1 37.19(19)
B5 B6 B7 B2 -0.6(3)
B5 B6 B7 B11 -100.8(2)
B5 B6 B7 B8 -63.5(3)
B5 B6 B10 B4 37.8(2)
B5 B6 B10 B11 138.7(2)
B5 B6 B10 B9 101.0(2)
B5 B10 B9 B4 -38.2(2)
B5 B10 B9 B11 100.4(2)
B5 B10 B9 B3 -0.1(3)
B5 B10 B9 B8 63.0(3)
C5 C6 C7 C8 -1.2(5)
C8 C3 C4 C5 -1.3(4)
B4 C1 B1 B5 -37.0(2)
B4 C1 B1 B2 106.1(2)
B4 C1 B1 B6 3.3(3)
B4 C1 B1 B7 66.3(2)
B4 C1 B5 B1 142.2(2)
B4 C1 B5 B6 102.3(2)
B4 C1 B5 B10 39.7(2)
B4 C1 B2 B1 -105.8(2)
B4 C1 B2 B7 -66.3(2)
B4 C1 B2 B3 35.8(2)
B4 C1 B2 B8 -3.6(2)
B4 C1 B3 B2 -143.1(2)
B4 C1 B3 B8 -103.2(2)
B4 C1 B3 B9 -40.1(2)
B4 B5 B6 B1 101.0(2)
B4 B5 B6 B11 -0.3(3)
B4 B5 B6 B7 64.0(2)
B4 B5 B6 B10 -37.27(19)
B4 B5 B10 B6 138.0(2)
B4 B5 B10 B11 101.2(2)
B4 B5 B10 B9 37.8(2)
B4 B3 B8 B2 -101.2(2)
B4 B3 B8 B11 0.1(3)
B4 B3 B8 B7 -63.8(3)
B4 B3 B8 B9 37.41(19)
B4 B3 B9 B11 -101.0(2)
B4 B3 B9 B8 -138.5(2)
B4 B3 B9 B10 -37.9(2)
B4 B10 B9 B11 138.6(2)
B4 B10 B9 B3 38.1(2)
B4 B10 B9 B8 101.2(2)
B2 C1 B1 B5 -143.0(2)
B2 C1 B1 B6 -102.8(2)
B2 C1 B1 B7 -39.82(19)
B2 C1 B5 B1 35.66(19)
B2 C1 B5 B4 -106.5(2)
B2 C1 B5 B6 -4.2(2)
B2 C1 B5 B10 -66.7(2)
B2 C1 B4 B5 105.8(2)
B2 C1 B4 B3 -35.9(2)
B2 C1 B4 B10 66.0(2)
B2 C1 B4 B9 3.6(2)
B2 C1 B3 B4 143.1(2)
B2 C1 B3 B8 39.9(2)
B2 C1 B3 B9 102.9(2)
B2 B1 B5 C1 -32.81(18)
B2 B1 B5 B4 0.7(3)
B2 B1 B5 B6 101.0(2)
B2 B1 B5 B10 63.6(2)
B2 B1 B6 B5 -101.0(2)
B2 B1 B6 B11 -0.1(3)
B2 B1 B6 B7 37.9(2)
B2 B1 B6 B10 -63.4(3)
B2 B1 B7 B6 -137.7(2)
B2 B1 B7 B11 -100.6(2)
B2 B1 B7 B8 -37.8(2)
B2 B7 B8 B11 -137.9(2)
B2 B7 B8 B3 -37.7(2)
B2 B7 B8 B9 -100.9(2)
B2 B3 B8 B11 101.3(2)
B2 B3 B8 B7 37.4(2)
B2 B3 B8 B9 138.6(2)
B2 B3 B9 B4 101.3(2)
B2 B3 B9 B11 0.3(3)
B2 B3 B9 B8 -37.18(19)
B2 B3 B9 B10 63.4(3)
B2 B8 B9 B4 0.0(3)
B2 B8 B9 B11 -100.7(2)
B2 B8 B9 B3 37.42(18)
B2 B8 B9 B10 -63.4(3)
B6 B1 B5 C1 -133.84(19)
B6 B1 B5 B4 -100.4(2)
B6 B1 B5 B10 -37.42(18)
B6 B1 B2 C1 96.4(2)
B6 B1 B2 B7 -38.1(2)
B6 B1 B2 B3 62.6(3)
B6 B1 B2 B8 0.0(3)
B6 B1 B7 B2 137.7(2)
B6 B1 B7 B11 37.10(19)
B6 B1 B7 B8 99.9(2)
B6 B5 B4 C1 -96.5(2)
B6 B5 B4 B3 -62.9(2)
B6 B5 B4 B10 37.6(2)
B6 B5 B4 B9 -0.3(3)
B6 B5 B10 B4 -138.0(2)
B6 B5 B10 B11 -36.8(2)
B6 B5 B10 B9 -100.3(3)
B6 B11 B7 B1 -37.03(19)
B6 B11 B7 B2 -100.4(2)
B6 B11 B7 B8 -137.8(2)
B6 B11 B8 B2 -0.1(3)
B6 B11 B8 B7 37.5(2)
B6 B11 B8 B3 -64.2(3)
B6 B11 B8 B9 -101.4(2)
B6 B11 B10 B5 36.68(19)
B6 B11 B10 B4 100.8(2)
B6 B11 B10 B9 137.7(2)
B6 B11 B9 B4 -1.0(3)
B6 B11 B9 B3 62.8(3)
B6 B11 B9 B8 100.1(2)
B6 B11 B9 B10 -38.0(2)
B6 B7 B8 B2 100.6(2)
B6 B7 B8 B11 -37.3(2)
B6 B7 B8 B3 62.9(3)
B6 B7 B8 B9 -0.4(3)
B6 B10 B9 B4 -101.0(2)
B6 B10 B9 B11 37.6(2)
B6 B10 B9 B3 -62.9(3)
B6 B10 B9 B8 0.2(3)
B11 B6 B7 B1 138.0(2)
B11 B6 B7 B2 100.2(2)
B11 B6 B7 B8 37.4(2)
B11 B6 B10 B5 -138.7(2)
B11 B6 B10 B4 -100.8(2)
B11 B6 B10 B9 -37.7(2)
B11 B7 B8 B2 137.9(2)
B11 B7 B8 B3 100.2(3)
B11 B7 B8 B9 36.9(2)
B11 B8 B9 B4 100.7(2)
B11 B8 B9 B3 138.1(2)
B11 B8 B9 B10 37.3(2)
B11 B10 B9 B4 -138.6(2)
B11 B10 B9 B3 -100.5(2)
B11 B10 B9 B8 -37.4(2)
B7 B1 B5 C1 -96.57(19)
B7 B1 B5 B4 -63.1(2)
B7 B1 B5 B6 37.27(19)
B7 B1 B5 B10 -0.1(2)
B7 B1 B2 C1 134.5(2)
B7 B1 B2 B3 100.8(2)
B7 B1 B2 B8 38.1(2)
B7 B1 B6 B5 -138.9(2)
B7 B1 B6 B11 -38.0(2)
B7 B1 B6 B10 -101.3(2)
B7 B2 B3 C1 96.9(2)
B7 B2 B3 B4 63.9(3)
B7 B2 B3 B8 -37.5(2)
B7 B2 B3 B9 0.0(3)
B7 B2 B8 B11 37.9(2)
B7 B2 B8 B3 138.3(2)
B7 B2 B8 B9 101.3(2)
B7 B6 B11 B8 -37.6(2)
B7 B6 B11 B10 -138.9(2)
B7 B6 B11 B9 -101.0(2)
B7 B6 B10 B5 -101.4(2)
B7 B6 B10 B4 -63.6(3)
B7 B6 B10 B11 37.2(2)
B7 B6 B10 B9 -0.4(3)
B7 B11 B8 B2 -37.6(2)
B7 B11 B8 B3 -101.7(2)
B7 B11 B8 B9 -138.9(2)
B7 B11 B10 B5 -0.1(3)
B7 B11 B10 B4 64.0(2)
B7 B11 B10 B6 -36.81(19)
B7 B11 B10 B9 100.9(2)
B7 B11 B9 B4 -64.3(3)
B7 B11 B9 B3 -0.5(3)
B7 B11 B9 B8 36.8(2)
B7 B11 B9 B10 -101.3(2)
B7 B8 B9 B4 63.6(3)
B7 B8 B9 B11 -37.2(2)
B7 B8 B9 B3 100.9(2)
B7 B8 B9 B10 0.1(3)
B3 C1 B1 B5 -106.0(2)
B3 C1 B1 B2 37.0(2)
B3 C1 B1 B6 -65.8(2)
B3 C1 B1 B7 -2.8(3)
B3 C1 B5 B1 105.2(2)
B3 C1 B5 B4 -37.0(2)
B3 C1 B5 B6 65.3(2)
B3 C1 B5 B10 2.8(3)
B3 C1 B4 B5 141.7(2)
B3 C1 B4 B10 101.9(2)
B3 C1 B4 B9 39.58(18)
B3 C1 B2 B1 -141.7(2)
B3 C1 B2 B7 -102.1(2)
B3 C1 B2 B8 -39.42(18)
B3 B4 B10 B5 100.1(2)
B3 B4 B10 B6 62.8(2)
B3 B4 B10 B11 -0.5(3)
B3 B4 B10 B9 -37.5(2)
B3 B4 B9 B11 100.6(2)
B3 B4 B9 B8 37.07(19)
B3 B4 B9 B10 137.5(2)
B3 B2 B7 B1 -100.4(2)
B3 B2 B7 B6 -63.0(2)
B3 B2 B7 B11 -0.3(3)
B3 B2 B7 B8 37.0(2)
B3 B2 B8 B11 -100.4(3)
B3 B2 B8 B7 -138.3(2)
B3 B2 B8 B9 -36.95(19)
B3 B8 B9 B4 -37.37(19)
B3 B8 B9 B11 -138.1(2)
B3 B8 B9 B10 -100.8(2)
B8 B2 B7 B1 -137.4(2)
B8 B2 B7 B6 -100.0(2)
B8 B2 B7 B11 -37.3(2)
B8 B2 B3 C1 134.3(2)
B8 B2 B3 B4 101.4(2)
B8 B2 B3 B9 37.5(2)
B8 B11 B7 B1 100.8(2)
B8 B11 B7 B2 37.4(2)
B8 B11 B7 B6 137.8(2)
B8 B11 B10 B5 -63.6(3)
B8 B11 B10 B4 0.5(3)
B8 B11 B10 B6 -100.3(2)
B8 B11 B10 B9 37.5(2)
B8 B11 B9 B4 -101.1(2)
B8 B11 B9 B3 -37.3(2)
B8 B11 B9 B10 -138.2(2)
B8 B3 B9 B4 138.5(2)
B8 B3 B9 B11 37.4(2)
B8 B3 B9 B10 100.6(2)
C7 C6 C5 C4 1.8(4)
B10 B5 B4 C1 -134.1(2)
B10 B5 B4 B3 -100.5(2)
B10 B5 B4 B9 -37.9(2)
B10 B5 B6 B1 138.3(2)
B10 B5 B6 B11 36.9(2)
B10 B5 B6 B7 101.3(2)
B10 B4 B3 C1 -96.3(2)
B10 B4 B3 B2 -63.5(2)
B10 B4 B3 B8 0.2(3)
B10 B4 B3 B9 37.87(19)
B10 B4 B9 B11 -36.9(2)
B10 B4 B9 B3 -137.5(2)
B10 B4 B9 B8 -100.5(2)
B10 B6 B11 B7 138.9(2)
B10 B6 B11 B8 101.3(2)
B10 B6 B11 B9 37.9(2)
B10 B6 B7 B1 101.1(2)
B10 B6 B7 B2 63.4(3)
B10 B6 B7 B11 -36.8(2)
B10 B6 B7 B8 0.5(3)
B10 B11 B7 B1 0.0(3)
B10 B11 B7 B2 -63.3(3)
B10 B11 B7 B6 37.1(2)
B10 B11 B7 B8 -100.7(2)
B10 B11 B8 B2 63.7(3)
B10 B11 B8 B7 101.3(2)
B10 B11 B8 B3 -0.4(3)
B10 B11 B8 B9 -37.5(2)
B10 B11 B9 B4 37.0(2)
B10 B11 B9 B3 100.9(2)
B10 B11 B9 B8 138.2(2)
C12 N2 C14 C15 -68.3(4)
C12 N2 C10 C11 68.6(5)
C12 N2 C16 C17 -178.6(5)
C12 N2 C10A C11A -101.2(8)
C12 N2 C12A C13A -15.9(10)
C12 N2 C14A C15A 129.1(8)
C12 N2 C16A C17A 68(2)
C9 C6 C5 C4 -178.5(2)
C9 C6 C7 C8 179.0(3)
B9 B4 B3 C1 -134.2(2)
B9 B4 B3 B2 -101.3(2)
B9 B4 B3 B8 -37.6(2)
B9 B4 B10 B5 137.6(2)
B9 B4 B10 B6 100.3(2)
B9 B4 B10 B11 37.1(2)
B9 B11 B7 B1 63.9(3)
B9 B11 B7 B2 0.5(3)
B9 B11 B7 B6 100.9(2)
B9 B11 B7 B8 -36.9(2)
B9 B11 B8 B2 101.3(2)
B9 B11 B8 B7 138.9(2)
B9 B11 B8 B3 37.2(2)
B9 B11 B10 B5 -101.1(2)
B9 B11 B10 B4 -36.94(19)
B9 B11 B10 B6 -137.7(2)
B9 B3 B8 B2 -138.6(2)
B9 B3 B8 B11 -37.3(2)
B9 B3 B8 B7 -101.3(2)
C14 N2 C12 C13 -56.9(5)
C14 N2 C10 C11 179.1(4)
C14 N2 C16 C17 62.5(6)
C14 N2 C10A C11A -178.6(6)
C14 N2 C12A C13A 91.2(11)
C14 N2 C14A C15A 18.2(6)
C14 N2 C16A C17A -99.0(16)
C10 N2 C12 C13 49.6(5)
C10 N2 C14 C15 -179.7(4)
C10 N2 C16 C17 -54.6(6)
C10 N2 C10A C11A -1.7(9)
C10 N2 C12A C13A -157.4(18)
C10 N2 C14A C15A 2.0(15)
C10 N2 C16A C17A 162.6(17)
C16 N2 C12 C13 179.9(4)
C16 N2 C14 C15 53.0(5)
C16 N2 C10 C11 -57.1(5)
C16 N2 C10A C11A 109.1(9)
C16 N2 C12A C13A -127.5(19)
C16 N2 C14A C15A -119.5(8)
C16 N2 C16A C17A 14.1(15)
C10A N2 C12 C13 154.5(6)
C10A N2 C14 C15 -2.6(10)
C10A N2 C10 C11 0.7(6)
C10A N2 C16 C17 -149.7(7)
C10A N2 C12A C13A -68.1(13)
C10A N2 C14A C15A -167.3(8)
C10A N2 C16A C17A 51.9(16)
C12A N2 C12 C13 26.4(8)
C12A N2 C14 C15 -144.8(11)
C12A N2 C10 C11 108.2(12)
C12A N2 C16 C17 -75(2)
C12A N2 C10A C11A -41.9(14)
C12A N2 C14A C15A 56.0(16)
C12A N2 C16A C17A 171.3(17)
C14A N2 C12 C13 -107.0(6)
C14A N2 C14 C15 8.1(6)
C14A N2 C10 C11 -168.0(10)
C14A N2 C16 C17 97.9(6)
C14A N2 C10A C11A 172.9(8)
C14A N2 C12A C13A 62.2(16)
C14A N2 C16A C17A -46.2(17)
C16A N2 C12 C13 136.0(13)
C16A N2 C14 C15 106.2(6)
C16A N2 C10 C11 -85.5(6)
C16A N2 C16 C17 -19.9(7)
C16A N2 C10A C11A 71.1(9)
C16A N2 C12A C13A -171.2(11)
C16A N2 C14A C15A -73.3(9)
